data_4122620
loop_
_publ_author_name
'Lu, Deng-Fu'
'Zhu, Cheng-Liang'
'Jia, Zhen-Xin'
'Xu, Hao'

_publ_section_title
;
 Iron(II)-catalyzed intermolecular amino-oxygenation of olefins through
 the N-O bond cleavage of functionalized hydroxylamines.
;
_journal_issue 38
_journal_name_full 'Journal of the American Chemical Society'
_journal_page_first 13186
_journal_page_last 13189
_journal_paper_doi 10.1021/ja508057u
_journal_volume 136
_journal_year 2014
_chemical_formula_moiety 'C14 H12 Cl2 F3 N O5'
_chemical_formula_sum 'C14 H12 Cl2 F3 N O5'
_chemical_formula_weight 402.15
_chemical_name_systematic
;
 ?
;
_space_group_crystal_system triclinic
_space_group_IT_number 1
_space_group_name_Hall 'P 1'
_space_group_name_H-M_alt 'P 1'
_symmetry_space_group_name_Hall 'P 1'
_symmetry_space_group_name_H-M 'P 1'
_atom_sites_solution_hydrogens mixed
_atom_sites_solution_primary iterative
_audit_creation_date 2014-03-17
_audit_creation_method
;
Olex2 1.2-beta
(compiled 2014.03.12 svn.r2899 for OlexSys, GUI svn.r4796)
;
_cell_angle_alpha 99.955(2)
_cell_angle_beta 96.953(2)
_cell_angle_gamma 90.633(2)
_cell_formula_units_Z 2
_cell_length_a 4.8784(8)
_cell_length_b 10.6424(17)
_cell_length_c 15.881(3)
_cell_measurement_reflns_used 9984
_cell_measurement_temperature 110(2)
_cell_measurement_theta_max 31.003
_cell_measurement_theta_min 2.529
_cell_volume 805.7(2)
_computing_cell_refinement 'SAINT v8.34A (Bruker, 2013)'
_computing_data_collection 'APEX2 v2013.6-2 (Bruker, 2013)'
_computing_data_reduction 'SAINT v8.34A (Bruker, 2013)'
_computing_molecular_graphics 'Olex2 (Dolomanov et al., 2009)'
_computing_publication_material 'Olex2 (Dolomanov et al., 2009)'
_computing_structure_refinement 'SHELXL-97 (Sheldrick, 2008)'
_computing_structure_solution 'SHELXS-97 (Sheldrick, 2008)'
_diffrn_ambient_temperature 110(2)
_diffrn_detector_area_resol_mean 512
_diffrn_measured_fraction_theta_full 0.999
_diffrn_measured_fraction_theta_max 0.993
_diffrn_measurement_device_type 'Bruker APEX-II CCD'
_diffrn_measurement_method '\f and \w scans'
_diffrn_radiation_monochromator graphite
_diffrn_radiation_type MoK\a
_diffrn_radiation_wavelength 0.71073
_diffrn_reflns_av_R_equivalents 0.0334
_diffrn_reflns_av_unetI/netI 0.0616
_diffrn_reflns_Laue_measured_fraction_full 0.999
_diffrn_reflns_Laue_measured_fraction_max 0.993
_diffrn_reflns_limit_h_max 7
_diffrn_reflns_limit_h_min -7
_diffrn_reflns_limit_k_max 15
_diffrn_reflns_limit_k_min -15
_diffrn_reflns_limit_l_max 22
_diffrn_reflns_limit_l_min -23
_diffrn_reflns_number 14822
_diffrn_reflns_point_group_measured_fraction_full 0.999
_diffrn_reflns_point_group_measured_fraction_max 0.993
_diffrn_reflns_theta_full 25.242
_diffrn_reflns_theta_max 31.011
_diffrn_reflns_theta_min 1.944
_diffrn_source 'fine-focus sealed tube'
_diffrn_standards_number 0
_exptl_absorpt_coefficient_mu 0.462
_exptl_absorpt_correction_T_max 0.7462
_exptl_absorpt_correction_T_min 0.6261
_exptl_absorpt_correction_type multi-scan
_exptl_absorpt_process_details
;
SADABS-2012/1 (Bruker,2012) was used for absorption correction.
wR2(int) was 0.1261 before and 0.0536 after correction.
The Ratio of minimum to maximum transmission is 0.8391.
The \l/2 correction factor is 0.0015.
;
_exptl_crystal_colour colourless
_exptl_crystal_colour_primary colourless
_exptl_crystal_density_diffrn 1.658
_exptl_crystal_description plate
_exptl_crystal_F_000 408
_exptl_crystal_recrystallization_method 'The material was recrystallised from DCM by slow evaporation'
_exptl_crystal_size_max 0.985
_exptl_crystal_size_mid 0.291
_exptl_crystal_size_min 0.135
_refine_diff_density_max 0.724
_refine_diff_density_min -0.279
_refine_diff_density_rms 0.079
_refine_ls_abs_structure_details
;
 Refined as an inversion twin.
;
_refine_ls_abs_structure_Flack 0.53(6)
_refine_ls_extinction_method none
_refine_ls_goodness_of_fit_ref 1.041
_refine_ls_hydrogen_treatment constr
_refine_ls_matrix_type full
_refine_ls_number_parameters 452
_refine_ls_number_reflns 9669
_refine_ls_number_restraints 3
_refine_ls_restrained_S_all 1.040
_refine_ls_R_factor_all 0.0563
_refine_ls_R_factor_gt 0.0495
_refine_ls_shift/su_max 0.000
_refine_ls_shift/su_mean 0.000
_refine_ls_structure_factor_coef Fsqd
_refine_ls_weighting_details 'w=1/[\s^2^(Fo^2^)+(0.0668P)^2^+0.0680P] where P=(Fo^2^+2Fc^2^)/3'
_refine_ls_weighting_scheme calc
_refine_ls_wR_factor_gt 0.1187
_refine_ls_wR_factor_ref 0.1238
_reflns_Friedel_coverage 1.000
_reflns_Friedel_fraction_full 0.999
_reflns_Friedel_fraction_max 0.993
_reflns_number_gt 8620
_reflns_number_total 9669
_reflns_threshold_expression 'I > 2\s(I)'
_cod_data_source_file ja508057u_si_002.cif
_cod_data_source_block a008_0m
_cod_depositor_comments 'Adding full bibliography for 4122620.cif.'
_cod_database_code 4122620
_shelxl_version_number 2013-4
_shelx_space_group_comment
;
The symmetry employed for this shelxl refinement is uniquely defined
by the following loop, which should always be used as a source of
symmetry information in preference to the above space-group names.
They are only intended as comments.
;
_olex2_refinement_description
;
1. Fixed Uiso
 At 1.2 times of:
  All C(H) groups, All C(H,H) groups, All N(H) groups
2.a Riding coordinates:
 N1'(H1'), N1(H1)
2.b Ternary CH refined with riding coordinates:
 C8'(H8'), C11'(H11'), C11(H11), C8(H8)
2.c Secondary CH2 refined with riding coordinates:
 C10'(H10A,H10B), C13'(H13A,H13B), C9'(H9'A,H9'B), C10(H10C,H10D), C13(H13C,
 H13D), C9(H9A,H9B)
2.d Aromatic/amide H refined with riding coordinates:
 C5'(H5'), C2'(H2'), C4'(H4'), C2(H2), C5(H5), C4(H4)
;
_olex2_computing_structure_refinement_long 'SHELXL-97 (Sheldrick, 2008)'
_olex2_computing_structure_solution_long 'SHELXS-97 (Sheldrick, 2008)'

loop_
_space_group_symop_operation_xyz
'x, y, z'

loop_
_atom_site_label
_atom_site_type_symbol
_atom_site_fract_x
_atom_site_fract_y
_atom_site_fract_z
_atom_site_U_iso_or_equiv
_atom_site_adp_type
_atom_site_occupancy
_atom_site_site_symmetry_order
_atom_site_calc_flag
_atom_site_refinement_flags_posn
Cl2' Cl -0.14978(19) 0.71828(10) -0.13176(6) 0.0319(2) Uani 1 1 d .
Cl1' Cl 0.65352(19) 1.00326(8) 0.07297(6) 0.02722(19) Uani 1 1 d .
F2' F 0.6201(5) 0.1660(3) -0.08936(17) 0.0396(6) Uani 1 1 d .
F3' F 0.9845(7) 0.1847(4) -0.15049(19) 0.0554(9) Uani 1 1 d .
F1' F 0.7888(7) 0.3511(3) -0.0930(2) 0.0561(9) Uani 1 1 d .
O5' O 0.9950(6) 0.8320(2) 0.16566(18) 0.0238(5) Uani 1 1 d .
O3' O 0.8854(5) 0.2818(2) 0.06745(18) 0.0248(5) Uani 1 1 d .
O1' O 0.7852(5) 0.6552(2) 0.19118(16) 0.0189(5) Uani 1 1 d .
O2' O 1.0259(6) 0.7138(3) 0.32956(18) 0.0258(5) Uani 1 1 d .
O4' O 1.2781(5) 0.3823(3) 0.14154(18) 0.0240(5) Uani 1 1 d .
N1' N 0.8615(6) 0.4059(3) 0.19320(19) 0.0175(5) Uani 1 1 d .
H1' H 0.6862 0.3810 0.1851 0.021 Uiso 1 1 d R
C10' C 0.7666(7) 0.5239(4) 0.3354(2) 0.0205(6) Uani 1 1 d .
H10A H 0.7751 0.4596 0.3721 0.025 Uiso 1 1 calc R
H10B H 0.5785 0.5272 0.3080 0.025 Uiso 1 1 calc R
C5' C 0.4193(7) 0.6343(3) 0.0500(2) 0.0216(7) Uani 1 1 d .
H5' H 0.4686 0.5633 0.0747 0.026 Uiso 1 1 calc R
C14' C 0.8568(9) 0.2330(4) -0.0835(3) 0.0300(8) Uani 1 1 d .
C1' C 0.4909(7) 0.8547(3) 0.0412(2) 0.0192(6) Uani 1 1 d .
C12' C 1.0283(7) 0.3595(3) 0.1361(2) 0.0179(6) Uani 1 1 d .
C8' C 1.0189(7) 0.6325(3) 0.2508(2) 0.0194(6) Uani 1 1 d .
H8' H 1.1925 0.6387 0.2262 0.023 Uiso 1 1 calc R
C2' C 0.2696(8) 0.8452(4) -0.0241(2) 0.0227(7) Uani 1 1 d .
H2' H 0.2187 0.9157 -0.0491 0.027 Uiso 1 1 calc R
C7' C 0.8068(7) 0.7547(3) 0.1489(2) 0.0173(6) Uani 1 1 d .
C13' C 1.0392(8) 0.2319(4) -0.0010(3) 0.0263(7) Uani 1 1 d .
H13A H 1.0928 0.1455 0.0034 0.032 Uiso 1 1 calc R
H13B H 1.2051 0.2842 0.0016 0.032 Uiso 1 1 calc R
C6' C 0.5685(7) 0.7497(3) 0.0795(2) 0.0173(6) Uani 1 1 d .
C9' C 0.8712(8) 0.6544(4) 0.3861(3) 0.0269(8) Uani 1 1 d .
H9'A H 0.7173 0.7063 0.4023 0.032 Uiso 1 1 calc R
H9'B H 0.9895 0.6447 0.4381 0.032 Uiso 1 1 calc R
C11' C 0.9682(7) 0.4979(3) 0.2690(2) 0.0182(6) Uani 1 1 d .
H11' H 1.1406 0.4674 0.2958 0.022 Uiso 1 1 calc R
C3' C 0.1271(8) 0.7295(4) -0.0513(2) 0.0233(7) Uani 1 1 d .
C4' C 0.1994(8) 0.6233(4) -0.0153(2) 0.0234(7) Uani 1 1 d .
H4' H 0.1024 0.5459 -0.0346 0.028 Uiso 1 1 calc R
Cl2 Cl 1.3291(2) 0.45615(11) 0.77484(7) 0.0359(2) Uani 1 1 d .
Cl1 Cl 0.5545(2) 0.62881(8) 0.56142(6) 0.0286(2) Uani 1 1 d .
F1 F 0.4230(7) 0.0686(3) 0.7179(2) 0.0484(7) Uani 1 1 d .
F2 F 0.6006(6) -0.1139(3) 0.71936(18) 0.0390(6) Uani 1 1 d .
F3 F 0.2370(6) -0.0681(4) 0.78075(19) 0.0514(8) Uani 1 1 d .
O5 O 0.2038(6) 0.4068(2) 0.47151(18) 0.0249(5) Uani 1 1 d .
O1 O 0.4218(5) 0.2215(2) 0.44279(17) 0.0198(5) Uani 1 1 d .
O4 O -0.0642(5) -0.0283(3) 0.49010(18) 0.0252(5) Uani 1 1 d .
O3 O 0.3255(5) -0.0941(3) 0.56129(18) 0.0246(5) Uani 1 1 d .
O2 O 0.1831(6) 0.2103(3) 0.30420(17) 0.0256(5) Uani 1 1 d .
N1 N 0.3484(6) -0.0306(3) 0.43648(19) 0.0182(5) Uani 1 1 d .
H1 H 0.5225 -0.0517 0.4436 0.022 Uiso 1 1 d R
C11 C 0.2417(7) 0.0232(3) 0.3619(2) 0.0166(6) Uani 1 1 d .
H11 H 0.0701 -0.0229 0.3346 0.020 Uiso 1 1 calc R
C1 C 0.7087(7) 0.4978(3) 0.5958(2) 0.0189(6) Uani 1 1 d .
C2 C 0.9257(8) 0.5239(4) 0.6626(2) 0.0246(7) Uani 1 1 d .
H2 H 0.9798 0.6077 0.6869 0.029 Uiso 1 1 calc R
C12 C 0.1817(7) -0.0483(3) 0.4944(2) 0.0177(6) Uani 1 1 d .
C6 C 0.6267(7) 0.3724(3) 0.5584(2) 0.0187(6) Uani 1 1 d .
C3 C 1.0589(8) 0.4230(4) 0.6920(2) 0.0244(7) Uani 1 1 d .
C8 C 0.1880(7) 0.1666(3) 0.3817(2) 0.0184(6) Uani 1 1 d .
H8 H 0.0136 0.1822 0.4060 0.022 Uiso 1 1 calc R
C7 C 0.3924(7) 0.3405(3) 0.4874(2) 0.0166(6) Uani 1 1 d .
C10 C 0.4433(7) 0.0201(3) 0.2955(2) 0.0204(6) Uani 1 1 d .
H10C H 0.4342 -0.0621 0.2575 0.024 Uiso 1 1 calc R
H10D H 0.6314 0.0383 0.3230 0.024 Uiso 1 1 calc R
C14 C 0.3597(9) -0.0550(4) 0.7125(3) 0.0296(8) Uani 1 1 d .
C5 C 0.7686(8) 0.2731(3) 0.5901(2) 0.0230(7) Uani 1 1 d .
H5 H 0.7176 0.1889 0.5660 0.028 Uiso 1 1 calc R
C4 C 0.9829(8) 0.2981(4) 0.6567(3) 0.0265(7) Uani 1 1 d .
H4 H 1.0747 0.2314 0.6774 0.032 Uiso 1 1 calc R
C13 C 0.1757(8) -0.1069(4) 0.6312(3) 0.0266(8) Uani 1 1 d .
H13C H 0.1269 -0.1959 0.6297 0.032 Uiso 1 1 calc R
H13D H 0.0073 -0.0594 0.6277 0.032 Uiso 1 1 calc R
C9 C 0.3406(8) 0.1256(4) 0.2468(2) 0.0251(7) Uani 1 1 d .
H9A H 0.4953 0.1720 0.2323 0.030 Uiso 1 1 calc R
H9B H 0.2241 0.0897 0.1940 0.030 Uiso 1 1 calc R

loop_
_atom_site_aniso_label
_atom_site_aniso_U_11
_atom_site_aniso_U_22
_atom_site_aniso_U_33
_atom_site_aniso_U_23
_atom_site_aniso_U_13
_atom_site_aniso_U_12
Cl2' 0.0246(4) 0.0480(6) 0.0214(4) 0.0052(4) -0.0030(3) 0.0083(4)
Cl1' 0.0347(5) 0.0161(3) 0.0321(5) 0.0072(3) 0.0047(4) -0.0004(3)
F2' 0.0292(13) 0.0526(16) 0.0335(14) 0.0016(12) -0.0003(10) -0.0179(12)
F3' 0.0407(17) 0.092(3) 0.0292(14) -0.0031(15) 0.0092(12) -0.0096(17)
F1' 0.059(2) 0.0428(17) 0.067(2) 0.0261(15) -0.0133(17) -0.0016(15)
O5' 0.0245(13) 0.0203(12) 0.0269(13) 0.0056(10) 0.0023(10) -0.0044(10)
O3' 0.0148(11) 0.0257(13) 0.0311(14) -0.0028(11) 0.0030(10) -0.0024(9)
O1' 0.0143(11) 0.0195(11) 0.0232(12) 0.0079(9) -0.0019(9) -0.0017(9)
O2' 0.0290(14) 0.0232(12) 0.0236(13) 0.0019(10) 0.0002(11) -0.0057(10)
O4' 0.0111(11) 0.0274(13) 0.0331(14) 0.0064(11) 0.0002(10) -0.0018(9)
N1' 0.0098(12) 0.0166(12) 0.0247(15) 0.0024(10) -0.0016(10) -0.0016(9)
C10' 0.0163(15) 0.0244(16) 0.0216(16) 0.0069(13) 0.0009(12) 0.0005(12)
C5' 0.0218(17) 0.0205(15) 0.0228(17) 0.0060(13) 0.0007(13) 0.0006(12)
C14' 0.0259(19) 0.0315(19) 0.032(2) 0.0045(16) 0.0019(16) -0.0068(15)
C1' 0.0202(16) 0.0154(14) 0.0229(17) 0.0044(12) 0.0057(13) 0.0012(12)
C12' 0.0134(14) 0.0154(14) 0.0253(17) 0.0069(12) -0.0013(12) -0.0007(11)
C8' 0.0153(14) 0.0191(15) 0.0234(17) 0.0063(12) -0.0021(12) -0.0029(11)
C2' 0.0263(17) 0.0251(17) 0.0196(16) 0.0097(13) 0.0050(13) 0.0084(14)
C7' 0.0159(14) 0.0170(14) 0.0190(15) 0.0033(12) 0.0025(12) 0.0018(11)
C13' 0.0211(17) 0.0277(18) 0.0288(19) -0.0004(14) 0.0053(14) 0.0037(14)
C6' 0.0191(15) 0.0176(14) 0.0164(15) 0.0050(11) 0.0039(12) 0.0013(12)
C9' 0.0296(19) 0.0292(18) 0.0222(18) 0.0049(14) 0.0035(15) -0.0015(15)
C11' 0.0127(14) 0.0180(14) 0.0234(17) 0.0065(12) -0.0035(11) -0.0026(11)
C3' 0.0196(16) 0.0345(19) 0.0162(16) 0.0059(14) 0.0014(13) 0.0069(14)
C4' 0.0235(17) 0.0227(16) 0.0225(18) 0.0027(13) -0.0018(14) -0.0020(13)
Cl2 0.0249(5) 0.0524(6) 0.0257(5) -0.0008(4) -0.0041(4) -0.0063(4)
Cl1 0.0383(5) 0.0158(3) 0.0316(5) 0.0038(3) 0.0044(4) 0.0016(3)
F1 0.0596(19) 0.0315(14) 0.0502(17) 0.0007(12) 0.0003(15) -0.0014(13)
F2 0.0287(12) 0.0546(16) 0.0354(13) 0.0146(12) -0.0002(10) 0.0144(11)
F3 0.0426(16) 0.087(2) 0.0298(14) 0.0186(15) 0.0120(13) 0.0077(16)
O5 0.0245(13) 0.0192(11) 0.0303(14) 0.0039(10) 0.0002(11) 0.0066(10)
O1 0.0138(11) 0.0180(11) 0.0256(13) 0.0010(9) -0.0017(9) 0.0012(9)
O4 0.0127(11) 0.0331(14) 0.0303(14) 0.0078(11) 0.0011(10) 0.0022(10)
O3 0.0168(12) 0.0322(13) 0.0272(14) 0.0118(11) 0.0026(10) 0.0040(10)
O2 0.0307(14) 0.0239(12) 0.0226(13) 0.0070(10) 0.0007(11) 0.0072(10)
N1 0.0125(12) 0.0180(13) 0.0235(14) 0.0048(10) -0.0013(10) 0.0019(10)
C11 0.0138(13) 0.0161(14) 0.0185(15) 0.0019(11) -0.0026(11) 0.0019(11)
C1 0.0215(16) 0.0151(14) 0.0212(16) 0.0038(12) 0.0062(13) 0.0005(12)
C2 0.0264(18) 0.0242(17) 0.0218(17) -0.0013(14) 0.0061(14) -0.0063(14)
C12 0.0124(14) 0.0142(13) 0.0248(16) 0.0022(12) -0.0017(12) 0.0004(11)
C6 0.0179(15) 0.0182(14) 0.0194(16) 0.0013(12) 0.0035(12) 0.0004(12)
C3 0.0195(16) 0.0333(19) 0.0182(17) -0.0001(14) 0.0009(13) -0.0053(14)
C8 0.0159(15) 0.0166(14) 0.0212(16) 0.0021(12) -0.0016(12) 0.0018(11)
C7 0.0176(14) 0.0148(13) 0.0178(15) 0.0044(11) 0.0018(12) -0.0010(11)
C10 0.0153(14) 0.0231(16) 0.0218(16) 0.0034(13) -0.0005(12) -0.0003(12)
C14 0.0272(19) 0.033(2) 0.031(2) 0.0101(16) 0.0043(16) 0.0058(15)
C5 0.0247(18) 0.0193(15) 0.0232(17) 0.0022(13) -0.0017(13) 0.0011(13)
C4 0.0249(18) 0.0268(18) 0.0270(19) 0.0048(14) -0.0009(14) 0.0022(14)
C13 0.0198(17) 0.0341(19) 0.0289(19) 0.0129(15) 0.0045(14) 0.0000(14)
C9 0.0295(19) 0.0242(17) 0.0218(17) 0.0051(14) 0.0020(14) 0.0018(14)

loop_
_atom_type_symbol
_atom_type_description
_atom_type_scat_dispersion_real
_atom_type_scat_dispersion_imag
_atom_type_scat_source
C C 0.0033 0.0016 'International Tables Vol C Tables 4.2.6.8 and 6.1.1.4'
H H 0.0000 0.0000 'International Tables Vol C Tables 4.2.6.8 and 6.1.1.4'
Cl Cl 0.1484 0.1585 'International Tables Vol C Tables 4.2.6.8 and 6.1.1.4'
F F 0.0171 0.0103 'International Tables Vol C Tables 4.2.6.8 and 6.1.1.4'
N N 0.0061 0.0033 'International Tables Vol C Tables 4.2.6.8 and 6.1.1.4'
O O 0.0106 0.0060 'International Tables Vol C Tables 4.2.6.8 and 6.1.1.4'

loop_
_geom_angle_atom_site_label_1
_geom_angle_atom_site_label_2
_geom_angle_atom_site_label_3
_geom_angle
C12' O3' C13' 116.2(3)
C7' O1' C8' 117.5(3)
C8' O2' C9' 109.4(3)
C12' N1' H1' 120.0
C12' N1' C11' 120.0(3)
C11' N1' H1' 120.0
H10A C10' H10B 109.2
C9' C10' H10A 111.4
C9' C10' H10B 111.4
C11' C10' H10A 111.4
C11' C10' H10B 111.4
C11' C10' C9' 102.0(3)
C6' C5' H5' 119.3
C4' C5' H5' 119.3
C4' C5' C6' 121.5(3)
F2' C14' C13' 113.0(4)
F3' C14' F2' 107.6(3)
F3' C14' F1' 107.0(4)
F3' C14' C13' 110.6(4)
F1' C14' F2' 106.6(4)
F1' C14' C13' 111.7(4)
C2' C1' Cl1' 116.2(3)
C2' C1' C6' 121.0(3)
C6' C1' Cl1' 122.8(3)
O4' C12' O3' 122.8(3)
O4' C12' N1' 126.4(3)
N1' C12' O3' 110.8(3)
O1' C8' H8' 111.2
O1' C8' C11' 105.5(3)
O2' C8' O1' 111.6(3)
O2' C8' H8' 111.2
O2' C8' C11' 105.8(3)
C11' C8' H8' 111.2
C1' C2' H2' 120.5
C3' C2' C1' 119.1(3)
C3' C2' H2' 120.5
O5' C7' O1' 123.4(3)
O5' C7' C6' 126.7(3)
O1' C7' C6' 109.9(3)
O3' C13' C14' 107.2(3)
O3' C13' H13A 110.3
O3' C13' H13B 110.3
C14' C13' H13A 110.3
C14' C13' H13B 110.3
H13A C13' H13B 108.5
C5' C6' C7' 118.9(3)
C1' C6' C5' 118.2(3)
C1' C6' C7' 123.0(3)
O2' C9' C10' 106.5(3)
O2' C9' H9'A 110.4
O2' C9' H9'B 110.4
C10' C9' H9'A 110.4
C10' C9' H9'B 110.4
H9'A C9' H9'B 108.6
N1' C11' C10' 113.4(3)
N1' C11' C8' 114.0(3)
N1' C11' H11' 109.3
C10' C11' C8' 101.2(3)
C10' C11' H11' 109.3
C8' C11' H11' 109.3
C2' C3' Cl2' 119.0(3)
C2' C3' C4' 121.6(3)
C4' C3' Cl2' 119.4(3)
C5' C4' H4' 120.6
C3' C4' C5' 118.8(3)
C3' C4' H4' 120.6
C7 O1 C8 116.6(3)
C12 O3 C13 115.9(3)
C8 O2 C9 109.4(3)
C11 N1 H1 120.1
C12 N1 H1 120.2
C12 N1 C11 119.7(3)
N1 C11 H11 109.2
N1 C11 C8 114.3(3)
N1 C11 C10 113.6(3)
C8 C11 H11 109.2
C10 C11 H11 109.2
C10 C11 C8 101.1(3)
C2 C1 Cl1 116.2(3)
C2 C1 C6 121.1(3)
C6 C1 Cl1 122.7(3)
C1 C2 H2 120.6
C3 C2 C1 118.7(3)
C3 C2 H2 120.6
O4 C12 O3 123.2(3)
O4 C12 N1 126.4(3)
N1 C12 O3 110.3(3)
C1 C6 C7 122.7(3)
C1 C6 C5 118.1(3)
C5 C6 C7 119.2(3)
C2 C3 Cl2 118.5(3)
C4 C3 Cl2 119.9(3)
C4 C3 C2 121.6(4)
O1 C8 C11 105.1(3)
O1 C8 H8 111.3
O2 C8 O1 111.5(3)
O2 C8 C11 106.2(3)
O2 C8 H8 111.3
C11 C8 H8 111.3
O5 C7 O1 123.9(3)
O5 C7 C6 126.5(3)
O1 C7 C6 109.6(3)
C11 C10 H10C 111.3
C11 C10 H10D 111.3
C11 C10 C9 102.4(3)
H10C C10 H10D 109.2
C9 C10 H10C 111.3
C9 C10 H10D 111.3
F1 C14 F2 106.2(4)
F1 C14 C13 111.7(3)
F2 C14 C13 112.9(3)
F3 C14 F1 108.0(4)
F3 C14 F2 107.3(3)
F3 C14 C13 110.4(4)
C6 C5 H5 119.4
C4 C5 C6 121.2(3)
C4 C5 H5 119.4
C3 C4 C5 119.2(4)
C3 C4 H4 120.4
C5 C4 H4 120.4
O3 C13 C14 107.1(3)
O3 C13 H13C 110.3
O3 C13 H13D 110.3
C14 C13 H13C 110.3
C14 C13 H13D 110.3
H13C C13 H13D 108.6
O2 C9 C10 106.6(3)
O2 C9 H9A 110.4
O2 C9 H9B 110.4
C10 C9 H9A 110.4
C10 C9 H9B 110.4
H9A C9 H9B 108.6

loop_
_geom_bond_atom_site_label_1
_geom_bond_atom_site_label_2
_geom_bond_distance
Cl2' C3' 1.731(4)
Cl1' C1' 1.727(3)
F2' C14' 1.335(5)
F3' C14' 1.328(5)
F1' C14' 1.333(5)
O5' C7' 1.200(4)
O3' C12' 1.361(4)
O3' C13' 1.426(4)
O1' C8' 1.442(4)
O1' C7' 1.357(4)
O2' C8' 1.389(5)
O2' C9' 1.459(5)
O4' C12' 1.230(4)
N1' H1' 0.8800
N1' C12' 1.327(4)
N1' C11' 1.452(4)
C10' H10A 0.9700
C10' H10B 0.9700
C10' C9' 1.529(5)
C10' C11' 1.520(5)
C5' H5' 0.9300
C5' C6' 1.399(5)
C5' C4' 1.388(5)
C14' C13' 1.494(6)
C1' C2' 1.394(5)
C1' C6' 1.396(5)
C8' H8' 0.9800
C8' C11' 1.533(5)
C2' H2' 0.9300
C2' C3' 1.382(6)
C7' C6' 1.496(5)
C13' H13A 0.9700
C13' H13B 0.9700
C9' H9'A 0.9700
C9' H9'B 0.9700
C11' H11' 0.9800
C3' C4' 1.383(5)
C4' H4' 0.9300
Cl2 C3 1.733(4)
Cl1 C1 1.730(3)
F1 C14 1.334(5)
F2 C14 1.340(5)
F3 C14 1.326(5)
O5 C7 1.195(4)
O1 C8 1.451(4)
O1 C7 1.358(4)
O4 C12 1.216(4)
O3 C12 1.366(4)
O3 C13 1.426(4)
O2 C8 1.387(4)
O2 C9 1.461(5)
N1 H1 0.8799
N1 C11 1.447(4)
N1 C12 1.334(4)
C11 H11 0.9800
C11 C8 1.536(4)
C11 C10 1.523(5)
C1 C2 1.394(5)
C1 C6 1.397(5)
C2 H2 0.9300
C2 C3 1.382(6)
C6 C7 1.497(5)
C6 C5 1.402(5)
C3 C4 1.378(6)
C8 H8 0.9800
C10 H10C 0.9700
C10 H10D 0.9700
C10 C9 1.526(5)
C14 C13 1.497(6)
C5 H5 0.9300
C5 C4 1.382(5)
C4 H4 0.9300
C13 H13C 0.9700
C13 H13D 0.9700
C9 H9A 0.9700
C9 H9B 0.9700

loop_
_geom_torsion_atom_site_label_1
_geom_torsion_atom_site_label_2
_geom_torsion_atom_site_label_3
_geom_torsion_atom_site_label_4
_geom_torsion
Cl2' C3' C4' C5' -179.1(3)
Cl1' C1' C2' C3' -178.7(3)
Cl1' C1' C6' C5' 178.8(3)
Cl1' C1' C6' C7' -2.6(5)
F2' C14' C13' O3' -57.8(4)
F3' C14' C13' O3' -178.5(3)
F1' C14' C13' O3' 62.5(4)
O5' C7' C6' C5' 159.2(3)
O5' C7' C6' C1' -19.4(5)
O1' C8' C11' N1' 41.7(4)
O1' C8' C11' C10' -80.4(3)
O1' C7' C6' C5' -19.5(4)
O1' C7' C6' C1' 161.9(3)
O2' C8' C11' N1' 160.0(3)
O2' C8' C11' C10' 37.9(3)
C1' C2' C3' Cl2' 179.4(3)
C1' C2' C3' C4' -0.2(5)
C12' O3' C13' C14' -141.0(3)
C12' N1' C11' C10' -169.8(3)
C12' N1' C11' C8' 75.1(4)
C8' O1' C7' O5' -8.7(5)
C8' O1' C7' C6' 170.1(3)
C8' O2' C9' C10' 0.9(4)
C2' C1' C6' C5' 0.4(5)
C2' C1' C6' C7' 179.1(3)
C2' C3' C4' C5' 0.5(5)
C7' O1' C8' O2' 80.5(3)
C7' O1' C8' C11' -165.1(3)
C13' O3' C12' O4' -2.9(5)
C13' O3' C12' N1' 176.3(3)
C6' C5' C4' C3' -0.3(5)
C6' C1' C2' C3' -0.3(5)
C9' O2' C8' O1' 89.9(3)
C9' O2' C8' C11' -24.4(4)
C9' C10' C11' N1' -158.0(3)
C9' C10' C11' C8' -35.6(3)
C11' N1' C12' O3' -176.0(3)
C11' N1' C12' O4' 3.2(5)
C11' C10' C9' O2' 22.8(4)
C4' C5' C6' C1' -0.1(5)
C4' C5' C6' C7' -178.9(3)
Cl2 C3 C4 C5 -179.4(3)
Cl1 C1 C2 C3 -179.2(3)
Cl1 C1 C6 C7 -2.0(5)
Cl1 C1 C6 C5 178.9(3)
F1 C14 C13 O3 62.1(4)
F2 C14 C13 O3 -57.6(4)
F3 C14 C13 O3 -177.7(3)
N1 C11 C8 O1 41.4(4)
N1 C11 C8 O2 159.5(3)
N1 C11 C10 C9 -157.5(3)
C11 N1 C12 O4 3.3(5)
C11 N1 C12 O3 -177.1(3)
C11 C10 C9 O2 22.1(4)
C1 C2 C3 Cl2 179.8(3)
C1 C2 C3 C4 0.2(6)
C1 C6 C7 O5 -23.5(5)
C1 C6 C7 O1 157.4(3)
C1 C6 C5 C4 0.2(5)
C2 C1 C6 C7 179.2(3)
C2 C1 C6 C5 0.1(5)
C2 C3 C4 C5 0.1(6)
C12 O3 C13 C14 -135.5(3)
C12 N1 C11 C8 73.0(4)
C12 N1 C11 C10 -171.7(3)
C6 C1 C2 C3 -0.4(5)
C6 C5 C4 C3 -0.4(6)
C8 O1 C7 O5 -9.8(5)
C8 O1 C7 C6 169.3(3)
C8 O2 C9 C10 1.2(4)
C8 C11 C10 C9 -34.6(3)
C7 O1 C8 O2 81.8(3)
C7 O1 C8 C11 -163.7(3)
C7 C6 C5 C4 -178.8(3)
C10 C11 C8 O1 -81.1(3)
C10 C11 C8 O2 37.1(3)
C5 C6 C7 O5 155.5(4)
C5 C6 C7 O1 -23.6(4)
C13 O3 C12 O4 -5.5(5)
C13 O3 C12 N1 174.9(3)
C9 O2 C8 O1 89.7(3)
C9 O2 C8 C11 -24.1(4)
